data_7714666
loop_
_publ_author_name
'Dietz, Maximilian'
'Arrowsmith, Merle'
'Braunschweig, Holger'

_publ_section_title
;
 CAAC-stabilised 9,10-diboraanthracene: an electronically and structurally
 flexible platform for small-molecule activation and metal complexation.
;
_journal_issue 2
_journal_name_full 'Dalton transactions (Cambridge, England : 2003)'
_journal_page_first 449
_journal_page_last 453
_journal_paper_doi 10.1039/d3dt03787h
_journal_volume 53
_journal_year 2024
_chemical_formula_moiety 'C55 H70 B2 Cr N2 O3, C4 H8 O'
_chemical_formula_sum 'C59 H78 B2 Cr N2 O4'
_chemical_formula_weight 952.85
_chemical_properties_physical Air-sensitive,Moisture-sensitive
_space_group_crystal_system monoclinic
_space_group_IT_number 14
_space_group_name_Hall '-P 2yn'
_space_group_name_H-M_alt 'P 1 21/n 1'
_atom_sites_solution_hydrogens geom
_atom_sites_solution_primary dual
_atom_sites_solution_secondary difmap
_audit_creation_date 2023-10-31
_audit_creation_method 'CIF-fill 1.4o (K.Radacki, 2005-23)'
_audit_update_record
;
2023-11-09 deposited with the CCDC.	2023-12-05 downloaded from the CCDC.
;
_cell_angle_alpha 90
_cell_angle_beta 93.8830(10)
_cell_angle_gamma 90
_cell_formula_units_Z 4
_cell_length_a 11.25260(10)
_cell_length_b 22.8684(2)
_cell_length_c 19.7806(2)
_cell_measurement_reflns_used 45353
_cell_measurement_temperature 100(2)
_cell_measurement_theta_max 75.2000
_cell_measurement_theta_min 2.9290
_cell_volume 5078.44(8)
_computing_cell_refinement 'CrysAlisPro 1.171.43.89a (Rigaku OD, 2023)'
_computing_data_collection
;
 CrysAlisPro system (CCD 42.102a 64-bit (release 15-09-2023))
;
_computing_data_reduction 'CrysAlisPro 1.171.43.89a (Rigaku OD, 2023)'
_computing_molecular_graphics 'ShelXLe (Huebschle et all, 2011)'
_computing_publication_material 'SHELXL-2019/2 (Sheldrick, 2019)'
_computing_structure_refinement 'SHELXL-2019/2 (Sheldrick, 2019)'
_computing_structure_solution 'SHELXT 2018/2 (Sheldrick, 2018)''
_diffrn_ambient_environment N~2~
_diffrn_ambient_temperature 100(2)
_diffrn_detector HPA
_diffrn_detector_area_resol_mean 10.0
_diffrn_detector_type 'HyPix Arc150'
_diffrn_measured_fraction_theta_full 1.000
_diffrn_measured_fraction_theta_max 1.000
_diffrn_measurement_details
;
 List of Runs (angles in degrees, time in seconds):
 --------------------------------------------------------------------------
  1  \w     39.00  79.00   0.50    0.10    --   85.25-135.00 102.90   80
  2  \w     32.00  98.00   0.50    0.10    --   78.00-115.00 111.67  132
  3  \w     41.00 108.00   0.50    0.10    --   85.25-140.00-123.09  134
  4  \w     20.00  86.00   0.50    0.10    --   58.45-126.00-180.00  132
  5  \w     37.00  93.00   0.50    0.10    --   82.26-112.00-120.00  112
  6  \w     37.00  93.00   0.50    0.10    --   82.26-112.00 -60.00  112
  7  \w     37.00  93.00   0.50    0.10    --   82.26-112.00  30.00  112
  8  \w     37.00  93.00   0.50    0.10    --   82.26-112.00  60.00  112
  9  \w     40.00  92.00   0.50    0.10    --   82.26-112.00 120.00  104
 10  \w     63.00  92.00   0.50    0.10    --   85.25 -99.00  58.47   58
 11  \w     47.00  74.00   0.50    0.10    --   85.25 -96.00 -55.07   54
 12  \w     57.00  86.00   0.50    0.10    --   85.25 -96.00-111.34   58
 13  \w     16.00  66.00   0.50    0.10    --   58.45 -95.00-120.00  100
 14  \w     40.00  90.00   0.50    0.10    --   82.26 -95.00-120.00  100
 15  \w     16.00  66.00   0.50    0.10    --   58.45 -95.00 -60.00  100
 16  \w     64.00  90.00   0.50    0.10    --   82.26 -95.00 -30.00   52
 17  \w     56.00  92.00   0.50    0.10    --   85.25 -94.00  22.10   72
 18  \w     40.00  90.00   0.50    0.10    --   82.26 -95.00  90.00  100
 19  \w     47.00  91.00   0.50    0.10    --   85.25 -93.00 130.55   88
 20  \w     40.00  90.00   0.50    0.10    --   82.26 -95.00 120.00  100
 21  \w    103.00 131.00   0.50    0.10    --   85.25 114.00-144.95   56
 22  \w     94.00 130.00   0.50    0.10    --   85.25 132.00-133.44   72
 23  \w     99.00 131.00   0.50    0.10    --   85.25 124.00 127.03   64
 24  \w    102.00 130.00   0.50    0.10    --   85.25 118.00 155.62   56
 25  \w     98.00 132.00   0.50    0.10    --   85.25  57.00-135.95   68
 26  \w    100.00 127.00   0.50    0.10    --   85.25  49.00-157.79   54
 27  \w     46.00 133.00   0.50    0.10    --   82.26  15.00-150.00  174
 28  \w    104.00 130.00   0.50    0.10    --   85.25  54.00 -39.79   52
 29  \w     98.00 133.00   0.50    0.10    --   85.25  42.00  96.27   70
 30  \w    -97.00 -32.00   0.50    0.10    --  -78.00 114.00 -13.12  130
 31  \w   -102.00 -32.00   0.50    0.10    --  -79.50 131.00   1.26  140
 32  \w   -108.00 -33.00   0.50    0.10    --  -79.50 139.00-125.17  150
 33  \w   -125.00 -91.00   0.50    0.10    --  -79.50 -61.00  53.56   68
 34  \w   -124.00 -94.00   0.50    0.10    --  -79.50 -64.00  45.83   60
 35  \w   -125.00 -91.00   0.50    0.10    --  -79.50 -60.00  44.43   68
 36  \w   -125.00 -91.00   0.50    0.10    --  -79.50 -60.00  21.99   68
 37  \w   -124.00 -94.00   0.50    0.10    --  -79.50 -64.00  24.42   60
 38  \w   -117.00 -85.00   0.50    0.10    --  -70.00 -58.00  35.18   64
 39  \w   -126.00 -91.00   0.50    0.10    --  -79.50 -58.00  25.91   70
 40  \w   -126.00 -91.00   0.50    0.10    --  -79.50 -58.00  31.51   70
 41  \w   -126.00 -91.00   0.50    0.10    --  -79.50 -59.00  60.02   70
 42  \w   -124.00 -94.00   0.50    0.10    --  -79.50 -64.00 111.62   60
 43  \w   -124.00 -92.00   0.50    0.10    --  -79.50 -63.00  88.08   64
 44  \w    -99.00 -64.00   0.50    0.10    --  -50.00 -48.00 104.38   70
 45  \w    -99.00 -64.00   0.50    0.10    --  -50.00 -48.00 170.98   70
 46  \w   -129.00 -93.00   0.50    0.10    --  -79.50 -47.00 116.21   72
 47  \w   -122.00 -87.00   0.50    0.10    --  -74.00 -54.00  51.63   70
 48  \w   -102.00 -67.00   0.50    0.10    --  -54.00 -52.00 -60.73   70
 49  \w   -115.00 -80.00   0.50    0.10    --  -66.00 -47.00 -83.13   70
 50  \w   -122.00 -87.00   0.50    0.10    --  -74.00 -54.00-106.42   70
 51  \w   -130.00 -91.00   0.50    0.10    --  -79.50 -39.00-124.68   78
 52  \w   -132.00 -87.00   0.50    0.10    --  -79.50 -28.00 -41.20   90
 53  \w   -126.00 -93.00   0.50    0.10    --  -79.50-120.00 -35.12   66
 54  \w   -126.00 -93.00   0.50    0.10    --  -79.50-120.00 -72.08   66
 55  \w   -126.00 -92.00   0.50    0.10    --  -79.50-123.00 -96.01   68
 56  \w   -126.00 -93.00   0.50    0.10    --  -79.50-120.00  15.72   66
 57  \w   -126.00 -88.00   0.50    0.10    --  -79.50-130.00  31.23   76
 58  \w   -126.00 -88.00   0.50    0.10    --  -79.50-131.00 124.14   76
;
_diffrn_measurement_device 'four-circle diffractometer'
_diffrn_measurement_device_type 'Rigaku XtaLAB Synergy-R'
_diffrn_measurement_method '\w scans'
_diffrn_orient_matrix_type
;
 CrysAlisPro convention (1999,Acta A55,543-557)
;
_diffrn_orient_matrix_UB_11 -0.1100478000
_diffrn_orient_matrix_UB_12 -0.0392683000
_diffrn_orient_matrix_UB_13 -0.0144490000
_diffrn_orient_matrix_UB_21 0.0539079000
_diffrn_orient_matrix_UB_22 -0.0457771000
_diffrn_orient_matrix_UB_23 0.0503202000
_diffrn_orient_matrix_UB_31 -0.0617646000
_diffrn_orient_matrix_UB_32 0.0300107000
_diffrn_orient_matrix_UB_33 0.0578996000
_diffrn_radiation_monochromator 'multi-layer mirror'
_diffrn_radiation_probe x-ray
_diffrn_radiation_type CuK\a
_diffrn_radiation_wavelength 1.54184
_diffrn_radiation_xray_symbol K-L~2,3~
_diffrn_reflns_av_R_equivalents 0.0432
_diffrn_reflns_av_unetI/netI 0.0189
_diffrn_reflns_Laue_measured_fraction_full 1.000
_diffrn_reflns_Laue_measured_fraction_max 1.000
_diffrn_reflns_limit_h_max 13
_diffrn_reflns_limit_h_min -13
_diffrn_reflns_limit_k_max 27
_diffrn_reflns_limit_k_min -27
_diffrn_reflns_limit_l_max 24
_diffrn_reflns_limit_l_min -23
_diffrn_reflns_number 98753
_diffrn_reflns_point_group_measured_fraction_full 1.000
_diffrn_reflns_point_group_measured_fraction_max 1.000
_diffrn_reflns_theta_full 67.684
_diffrn_reflns_theta_max 70.074
_diffrn_reflns_theta_min 2.958
_diffrn_source 'rotating-anode X-ray tube'
_diffrn_source_type 'PhotonJet-R X-ray Source'
_exptl_absorpt_coefficient_mu 2.229
_exptl_absorpt_correction_T_max 1.000
_exptl_absorpt_correction_T_min 0.490
_exptl_absorpt_correction_type gaussian
_exptl_absorpt_process_details
;
 CrysAlisPro 1.171.43.89a (Rigaku Oxford Diffraction, 2023) Numerical 
 absorption correction based on gaussian integration over a multifaceted 
 crystal model Empirical absorption correction using spherical harmonics, 
 implemented in SCALE3 ABSPACK scaling algorithm.
;
_exptl_crystal_colour 'clear brown'
_exptl_crystal_density_diffrn 1.246
_exptl_crystal_description block
_exptl_crystal_F_000 2048
_exptl_crystal_preparation
;
 For data collection the crystal was immersed in a film of perfluoropolyether 
 oil, mounted on a polyimide loop and transferred to stream of cold nitrogen 
 (Oxford Cryostream 800).
;
_exptl_crystal_recrystallization_method 'Re-crystallisation from solvent: tetrahydrofurane'
_exptl_crystal_size_max 0.350
_exptl_crystal_size_mid 0.130
_exptl_crystal_size_min 0.090
_refine_diff_density_max 0.298
_refine_diff_density_min -0.512
_refine_diff_density_rms 0.042
_refine_ls_extinction_method none
_refine_ls_goodness_of_fit_ref 1.038
_refine_ls_hydrogen_treatment constr
_refine_ls_matrix_type full
_refine_ls_number_parameters 629
_refine_ls_number_reflns 9635
_refine_ls_number_restraints 0
_refine_ls_restrained_S_all 1.038
_refine_ls_R_factor_all 0.0375
_refine_ls_R_factor_gt 0.0350
_refine_ls_shift/su_max 0.003
_refine_ls_shift/su_mean 0.000
_refine_ls_structure_factor_coef Fsqd
_refine_ls_weighting_details
;
 w=1/[\s^2^(Fo^2^)+(0.0594P)^2^+1.7497P] where P=(Fo^2^+2Fc^2^)/3
;
_refine_ls_weighting_scheme calc
_refine_ls_wR_factor_gt 0.0966
_refine_ls_wR_factor_ref 0.0981
_reflns_Friedel_coverage 0.000
_reflns_number_gt 9016
_reflns_number_total 9635
_reflns_threshold_expression 'I > 2\s(I)'
_cod_data_source_file d3dt03787h2.cif
_cod_data_source_block MaDi329_MaDi_a_(DBA)Cr(CO)3
_cod_depositor_comments 'Adding full bibliography for 7714662--7714667.cif.'
_cod_original_sg_symbol_H-M 'P 21/n'
_cod_database_code 7714666
_shelx_shelxl_version_number 2019/2
_shelx_space_group_comment
;
 The symmetry employed for this shelxl refinement is uniquely defined by the 
 following loop, which should always be used as a source of symmetry 
 information in preference to the above space-group names. They are only 
 intended as comments.
;
_shelx_estimated_absorpt_t_min 0.509
_shelx_estimated_absorpt_t_max 0.825

loop_
_space_group_symop_operation_xyz
'x, y, z'
'-x+1/2, y+1/2, -z+1/2'
'-x, -y, -z'
'x-1/2, -y-1/2, z-1/2'

loop_
_atom_site_label
_atom_site_type_symbol
_atom_site_fract_x
_atom_site_fract_y
_atom_site_fract_z
_atom_site_U_iso_or_equiv
_atom_site_adp_type
_atom_site_occupancy
_atom_site_site_symmetry_order
_atom_site_calc_flag
_atom_site_refinement_flags_posn
_atom_site_refinement_flags_adp
_atom_site_refinement_flags_occupancy
_atom_site_disorder_assembly
_atom_site_disorder_group
B1_1 B 0.16884(14) 0.70486(6) 0.82314(8) 0.0164(3) Uani 1 1 d . . . . .
C2_1 C 0.28899(12) 0.71324(6) 0.79302(7) 0.0167(3) Uani 1 1 d . . . . .
C3_1 C 0.40025(13) 0.71845(6) 0.83431(7) 0.0187(3) Uani 1 1 d . . . . .
H3_1 H 0.398892 0.713482 0.881935 0.022 Uiso 1 1 calc R U . . .
C4_1 C 0.50575(13) 0.73005(6) 0.80812(7) 0.0216(3) Uani 1 1 d . . . . .
H4_1 H 0.576091 0.733543 0.837214 0.026 Uiso 1 1 calc R U . . .
C5_1 C 0.51111(12) 0.73702(7) 0.73670(7) 0.0218(3) Uani 1 1 d . . . . .
H5_1 H 0.584226 0.747060 0.718299 0.026 Uiso 1 1 calc R U . . .
C6_1 C 0.41156(12) 0.72927(6) 0.69525(7) 0.0189(3) Uani 1 1 d . . . . .
H6_1 H 0.417854 0.732176 0.647712 0.023 Uiso 1 1 calc R U . . .
C7_1 C 0.29598(12) 0.71675(6) 0.71990(7) 0.0163(3) Uani 1 1 d . . . . .
B8_1 B 0.18527(14) 0.71020(6) 0.67201(8) 0.0166(3) Uani 1 1 d . . . . .
C9_1 C 0.06290(12) 0.71112(5) 0.70260(7) 0.0161(3) Uani 1 1 d . . . . .
C10_1 C -0.04839(12) 0.71696(6) 0.66213(7) 0.0180(3) Uani 1 1 d . . . . .
H10_1 H -0.046347 0.717609 0.614200 0.022 Uiso 1 1 calc R U . . .
C11_1 C -0.15573(13) 0.72156(6) 0.68927(7) 0.0202(3) Uani 1 1 d . . . . .
H11_1 H -0.226611 0.724580 0.660535 0.024 Uiso 1 1 calc R U . . .
C12_1 C -0.16154(12) 0.72183(7) 0.76066(8) 0.0211(3) Uani 1 1 d . . . . .
H12_1 H -0.236016 0.726321 0.779984 0.025 Uiso 1 1 calc R U . . .
C13_1 C -0.05992(12) 0.71563(6) 0.80131(7) 0.0183(3) Uani 1 1 d . . . . .
H13_1 H -0.065648 0.715732 0.849007 0.022 Uiso 1 1 calc R U . . .
C14_1 C 0.05603(12) 0.70890(5) 0.77549(7) 0.0163(3) Uani 1 1 d . . . . .
C1_2 C 0.17131(11) 0.69242(6) 0.90322(7) 0.0164(3) Uani 1 1 d . . . . .
N2_2 N 0.16843(10) 0.64026(5) 0.93086(6) 0.0166(2) Uani 1 1 d . . . . .
C3_2 C 0.19871(13) 0.63931(6) 1.00805(7) 0.0192(3) Uani 1 1 d . . . . .
C4_2 C 0.22791(13) 0.70357(6) 1.02203(7) 0.0212(3) Uani 1 1 d . . . . .
H4A_2 H 0.315049 0.708906 1.029941 0.025 Uiso 1 1 calc R U . . .
H4B_2 H 0.189317 0.717036 1.062772 0.025 Uiso 1 1 calc R U . . .
C5_2 C 0.18110(12) 0.73855(6) 0.95982(7) 0.0184(3) Uani 1 1 d . . . . .
C6_2 C 0.30658(13) 0.60048(7) 1.02488(7) 0.0232(3) Uani 1 1 d . . . . .
H6A_2 H 0.287506 0.560124 1.011496 0.035 Uiso 1 1 calc R U . . .
H6B_2 H 0.327852 0.601964 1.073724 0.035 Uiso 1 1 calc R U . . .
H6C_2 H 0.373830 0.614372 1.000270 0.035 Uiso 1 1 calc R U . . .
C7_2 C 0.09454(13) 0.61721(7) 1.04621(7) 0.0227(3) Uani 1 1 d . . . . .
H7A_2 H 0.025254 0.642508 1.036275 0.034 Uiso 1 1 calc R U . . .
H7B_2 H 0.116433 0.617765 1.095006 0.034 Uiso 1 1 calc R U . . .
H7C_2 H 0.074899 0.577136 1.031897 0.034 Uiso 1 1 calc R U . . .
C8_2 C 0.05246(13) 0.75996(6) 0.96750(8) 0.0217(3) Uani 1 1 d . . . . .
H8A_2 H 0.025313 0.782900 0.927550 0.032 Uiso 1 1 calc R U . . .
H8B_2 H 0.050595 0.784375 1.008127 0.032 Uiso 1 1 calc R U . . .
H8C_2 H -0.000101 0.726168 0.971689 0.032 Uiso 1 1 calc R U . . .
C9_2 C 0.25857(13) 0.79234(6) 0.94867(8) 0.0203(3) Uani 1 1 d . . . . .
H9A_2 H 0.341055 0.779992 0.944171 0.030 Uiso 1 1 calc R U . . .
H9B_2 H 0.255485 0.818850 0.987442 0.030 Uiso 1 1 calc R U . . .
H9C_2 H 0.228718 0.812583 0.907277 0.030 Uiso 1 1 calc R U . . .
C1_3 C 0.14247(13) 0.58432(6) 0.89513(7) 0.0183(3) Uani 1 1 d . . . . .
C2_3 C 0.02454(13) 0.56197(6) 0.89019(7) 0.0196(3) Uani 1 1 d . . . . .
C3_3 C 0.00586(14) 0.50766(6) 0.85927(7) 0.0235(3) Uani 1 1 d . . . . .
H3_3 H -0.072829 0.492456 0.854562 0.028 Uiso 1 1 calc R U . . .
C4_3 C 0.09754(15) 0.47507(6) 0.83520(8) 0.0270(3) Uani 1 1 d . . . . .
H4_3 H 0.082149 0.437903 0.814998 0.032 Uiso 1 1 calc R U . . .
C5_3 C 0.21160(14) 0.49736(7) 0.84097(8) 0.0251(3) Uani 1 1 d . . . . .
H5_3 H 0.274695 0.474806 0.824845 0.030 Uiso 1 1 calc R U . . .
C6_3 C 0.23730(13) 0.55203(6) 0.86976(7) 0.0203(3) Uani 1 1 d . . . . .
C7_3 C -0.08768(13) 0.59162(6) 0.91368(7) 0.0210(3) Uani 1 1 d . . . . .
H7_3 H -0.065988 0.631134 0.932337 0.025 Uiso 1 1 calc R U . . .
C8_3 C -0.14632(14) 0.55582(7) 0.96843(8) 0.0250(3) Uani 1 1 d . . . . .
H8A_3 H -0.215528 0.577102 0.983270 0.038 Uiso 1 1 calc R U . . .
H8B_3 H -0.088703 0.549728 1.007199 0.038 Uiso 1 1 calc R U . . .
H8C_3 H -0.172014 0.517869 0.949647 0.038 Uiso 1 1 calc R U . . .
C9_3 C -0.18266(14) 0.59866(7) 0.85436(8) 0.0266(3) Uani 1 1 d . . . . .
H9A_3 H -0.145179 0.613830 0.814646 0.040 Uiso 1 1 calc R U . . .
H9B_3 H -0.244173 0.626025 0.867311 0.040 Uiso 1 1 calc R U . . .
H9C_3 H -0.219038 0.560587 0.843409 0.040 Uiso 1 1 calc R U . . .
C10_3 C 0.36584(13) 0.57255(6) 0.86808(8) 0.0225(3) Uani 1 1 d . . . . .
H10_3 H 0.373091 0.612126 0.889457 0.027 Uiso 1 1 calc R U . . .
C11_3 C 0.39962(15) 0.57722(7) 0.79450(8) 0.0285(3) Uani 1 1 d . . . . .
H11A_3 H 0.402289 0.538022 0.774636 0.043 Uiso 1 1 calc R U . . .
H11B_3 H 0.478035 0.595704 0.793374 0.043 Uiso 1 1 calc R U . . .
H11C_3 H 0.340146 0.600917 0.768456 0.043 Uiso 1 1 calc R U . . .
C12_3 C 0.45466(14) 0.53099(7) 0.90621(9) 0.0294(3) Uani 1 1 d . . . . .
H12A_3 H 0.453871 0.493053 0.883138 0.044 Uiso 1 1 calc R U . . .
H12B_3 H 0.431783 0.525696 0.952744 0.044 Uiso 1 1 calc R U . . .
H12C_3 H 0.534892 0.547760 0.907015 0.044 Uiso 1 1 calc R U . . .
C1_4 C 0.19553(11) 0.70113(6) 0.59144(7) 0.0164(3) Uani 1 1 d . . . . .
N2_4 N 0.20994(10) 0.65033(5) 0.56215(6) 0.0167(2) Uani 1 1 d . . . . .
C3_4 C 0.19177(13) 0.65262(6) 0.48406(7) 0.0205(3) Uani 1 1 d . . . . .
C4_4 C 0.21765(13) 0.71699(6) 0.47224(7) 0.0213(3) Uani 1 1 d . . . . .
H4A_4 H 0.167420 0.731870 0.432939 0.026 Uiso 1 1 calc R U . . .
H4B_4 H 0.302353 0.722522 0.463152 0.026 Uiso 1 1 calc R U . . .
C5_4 C 0.18906(12) 0.74960(6) 0.53710(7) 0.0187(3) Uani 1 1 d . . . . .
C6_4 C 0.06314(13) 0.63453(7) 0.46433(8) 0.0257(3) Uani 1 1 d . . . . .
H6A_4 H 0.044696 0.642370 0.416046 0.039 Uiso 1 1 calc R U . . .
H6B_4 H 0.008918 0.656955 0.491145 0.039 Uiso 1 1 calc R U . . .
H6C_4 H 0.053424 0.592696 0.473154 0.039 Uiso 1 1 calc R U . . .
C7_4 C 0.27458(15) 0.61284(7) 0.44749(8) 0.0266(3) Uani 1 1 d . . . . .
H7A_4 H 0.251522 0.613134 0.398818 0.040 Uiso 1 1 calc R U . . .
H7B_4 H 0.268904 0.572903 0.464946 0.040 Uiso 1 1 calc R U . . .
H7C_4 H 0.356707 0.626835 0.455125 0.040 Uiso 1 1 calc R U . . .
C8_4 C 0.28210(13) 0.79714(6) 0.55565(8) 0.0218(3) Uani 1 1 d . . . . .
H8A_4 H 0.361813 0.779671 0.558978 0.033 Uiso 1 1 calc R U . . .
H8B_4 H 0.265710 0.814634 0.599283 0.033 Uiso 1 1 calc R U . . .
H8C_4 H 0.278135 0.827438 0.520536 0.033 Uiso 1 1 calc R U . . .
C9_4 C 0.06644(13) 0.77951(6) 0.52837(8) 0.0223(3) Uani 1 1 d . . . . .
H9A_4 H 0.068735 0.810499 0.494264 0.033 Uiso 1 1 calc R U . . .
H9B_4 H 0.046617 0.796491 0.571678 0.033 Uiso 1 1 calc R U . . .
H9C_4 H 0.005882 0.750575 0.513601 0.033 Uiso 1 1 calc R U . . .
C1_5 C 0.23238(13) 0.59249(6) 0.59390(7) 0.0184(3) Uani 1 1 d . . . . .
C2_5 C 0.35030(13) 0.57032(6) 0.59647(7) 0.0198(3) Uani 1 1 d . . . . .
C3_5 C 0.36787(14) 0.51267(6) 0.61753(8) 0.0244(3) Uani 1 1 d . . . . .
H3_5 H 0.446232 0.497010 0.619982 0.029 Uiso 1 1 calc R U . . .
C4_5 C 0.27454(15) 0.47746(7) 0.63503(8) 0.0278(3) Uani 1 1 d . . . . .
H4_5 H 0.288692 0.437939 0.648006 0.033 Uiso 1 1 calc R U . . .
C5_5 C 0.16104(14) 0.50027(6) 0.63346(8) 0.0254(3) Uani 1 1 d . . . . .
H5_5 H 0.097686 0.476193 0.646476 0.030 Uiso 1 1 calc R U . . .
C6_5 C 0.13646(13) 0.55788(6) 0.61322(7) 0.0202(3) Uani 1 1 d . . . . .
C7_5 C 0.46191(13) 0.60462(6) 0.58077(7) 0.0216(3) Uani 1 1 d . . . . .
H7_5 H 0.437290 0.644442 0.564311 0.026 Uiso 1 1 calc R U . . .
C8_5 C 0.53403(14) 0.57520(7) 0.52681(8) 0.0271(3) Uani 1 1 d . . . . .
H8A_5 H 0.480874 0.565444 0.487119 0.041 Uiso 1 1 calc R U . . .
H8B_5 H 0.571011 0.539386 0.545552 0.041 Uiso 1 1 calc R U . . .
H8C_5 H 0.596137 0.602029 0.513396 0.041 Uiso 1 1 calc R U . . .
C9_5 C 0.54514(14) 0.61125(7) 0.64499(8) 0.0282(3) Uani 1 1 d . . . . .
H9A_5 H 0.574890 0.572700 0.659651 0.042 Uiso 1 1 calc R U . . .
H9B_5 H 0.501296 0.628866 0.680991 0.042 Uiso 1 1 calc R U . . .
H9C_5 H 0.612402 0.636434 0.635347 0.042 Uiso 1 1 calc R U . . .
C10_5 C 0.00917(13) 0.57904(6) 0.61844(7) 0.0215(3) Uani 1 1 d . . . . .
H10_5 H 0.003768 0.620681 0.603122 0.026 Uiso 1 1 calc R U . . .
C11_5 C -0.02167(14) 0.57600(7) 0.69274(8) 0.0259(3) Uani 1 1 d . . . . .
H11A_5 H -0.098224 0.595412 0.697731 0.039 Uiso 1 1 calc R U . . .
H11B_5 H 0.040633 0.595659 0.721366 0.039 Uiso 1 1 calc R U . . .
H11C_5 H -0.027108 0.534993 0.706582 0.039 Uiso 1 1 calc R U . . .
C12_5 C -0.08359(14) 0.54291(7) 0.57578(8) 0.0288(3) Uani 1 1 d . . . . .
H12A_5 H -0.062325 0.542050 0.528559 0.043 Uiso 1 1 calc R U . . .
H12B_5 H -0.162399 0.560738 0.578114 0.043 Uiso 1 1 calc R U . . .
H12C_5 H -0.085153 0.502909 0.593483 0.043 Uiso 1 1 calc R U . . .
Cr1_6 Cr 0.16879(2) 0.78931(2) 0.75193(2) 0.01525(7) Uani 1 1 d . . . . .
C2_6 C 0.29533(13) 0.83743(6) 0.77201(7) 0.0213(3) Uani 1 1 d . . . . .
C3_6 C 0.11418(13) 0.84203(6) 0.68870(7) 0.0212(3) Uani 1 1 d . . . . .
C4_6 C 0.08346(12) 0.83243(6) 0.80820(7) 0.0195(3) Uani 1 1 d . . . . .
O5_6 O 0.37651(9) 0.86798(5) 0.78621(6) 0.0295(2) Uani 1 1 d . . . . .
O6_6 O 0.07697(11) 0.87917(5) 0.65202(6) 0.0305(3) Uani 1 1 d . . . . .
O7_6 O 0.02802(9) 0.86265(4) 0.84244(5) 0.0249(2) Uani 1 1 d . . . . .
O1_7 O 0.66480(10) 0.93543(5) 0.79188(6) 0.0321(3) Uani 1 1 d . . . . .
C2_7 C 0.77450(15) 0.96520(7) 0.78256(8) 0.0305(3) Uani 1 1 d . . . . .
H2A_7 H 0.830098 0.960807 0.823217 0.037 Uiso 1 1 calc R U . . .
H2B_7 H 0.759960 1.007390 0.774384 0.037 Uiso 1 1 calc R U . . .
C3_7 C 0.82578(15) 0.93720(7) 0.72162(9) 0.0318(4) Uani 1 1 d . . . . .
H3A_7 H 0.913729 0.940211 0.724069 0.038 Uiso 1 1 calc R U . . .
H3B_7 H 0.792662 0.955034 0.678798 0.038 Uiso 1 1 calc R U . . .
C4_7 C 0.78528(15) 0.87394(7) 0.72809(9) 0.0310(4) Uani 1 1 d . . . . .
H4A_7 H 0.779127 0.854074 0.683528 0.037 Uiso 1 1 calc R U . . .
H4B_7 H 0.840197 0.851664 0.759705 0.037 Uiso 1 1 calc R U . . .
C5_7 C 0.66367(15) 0.88111(8) 0.75613(8) 0.0307(4) Uani 1 1 d . . . . .
H5A_7 H 0.600540 0.881357 0.718754 0.037 Uiso 1 1 calc R U . . .
H5B_7 H 0.648039 0.848407 0.787099 0.037 Uiso 1 1 calc R U . . .

loop_
_atom_site_aniso_label
_atom_site_aniso_U_11
_atom_site_aniso_U_22
_atom_site_aniso_U_33
_atom_site_aniso_U_23
_atom_site_aniso_U_13
_atom_site_aniso_U_12
B1_1 0.0163(8) 0.0127(7) 0.0205(8) -0.0005(6) 0.0022(6) 0.0001(5)
C2_1 0.0151(7) 0.0132(6) 0.0216(7) -0.0002(5) 0.0005(5) 0.0009(5)
C3_1 0.0179(7) 0.0178(6) 0.0203(7) -0.0020(5) -0.0001(5) 0.0012(5)
C4_1 0.0149(7) 0.0256(7) 0.0238(7) -0.0040(6) -0.0014(5) 0.0007(5)
C5_1 0.0141(7) 0.0265(7) 0.0252(7) -0.0024(6) 0.0038(5) -0.0011(5)
C6_1 0.0167(7) 0.0189(7) 0.0213(7) -0.0005(5) 0.0032(5) 0.0014(5)
C7_1 0.0148(7) 0.0130(6) 0.0212(7) -0.0003(5) 0.0026(5) 0.0009(5)
B8_1 0.0163(8) 0.0128(7) 0.0208(8) 0.0010(5) 0.0012(6) 0.0004(5)
C9_1 0.0145(7) 0.0129(6) 0.0206(7) 0.0005(5) 0.0002(5) -0.0007(5)
C10_1 0.0164(7) 0.0157(6) 0.0218(7) 0.0015(5) 0.0002(5) -0.0010(5)
C11_1 0.0152(7) 0.0201(7) 0.0247(7) 0.0034(6) -0.0020(5) -0.0011(5)
C12_1 0.0140(7) 0.0227(7) 0.0271(7) 0.0031(6) 0.0041(6) 0.0010(5)
C13_1 0.0168(7) 0.0167(6) 0.0217(7) 0.0016(5) 0.0034(5) -0.0008(5)
C14_1 0.0154(7) 0.0115(6) 0.0221(7) 0.0004(5) 0.0024(5) -0.0013(5)
C1_2 0.0098(6) 0.0180(6) 0.0217(7) -0.0004(5) 0.0024(5) 0.0001(5)
N2_2 0.0148(5) 0.0175(6) 0.0177(6) -0.0001(4) 0.0017(4) -0.0003(4)
C3_2 0.0197(7) 0.0206(7) 0.0171(7) -0.0002(5) 0.0010(5) -0.0019(5)
C4_2 0.0223(7) 0.0213(7) 0.0198(7) -0.0017(5) 0.0007(6) -0.0034(5)
C5_2 0.0176(7) 0.0182(7) 0.0197(7) -0.0021(5) 0.0030(5) -0.0017(5)
C6_2 0.0222(7) 0.0251(7) 0.0221(7) 0.0031(6) 0.0006(6) 0.0017(6)
C7_2 0.0231(7) 0.0250(7) 0.0203(7) 0.0019(6) 0.0030(6) -0.0028(6)
C8_2 0.0191(7) 0.0198(7) 0.0266(7) -0.0036(6) 0.0052(6) -0.0008(5)
C9_2 0.0187(7) 0.0184(7) 0.0237(7) -0.0028(5) 0.0011(6) -0.0026(5)
C1_3 0.0218(7) 0.0153(6) 0.0178(6) 0.0008(5) 0.0009(5) -0.0001(5)
C2_3 0.0225(7) 0.0179(7) 0.0185(7) 0.0025(5) 0.0015(5) -0.0008(5)
C3_3 0.0259(8) 0.0202(7) 0.0245(7) -0.0005(6) 0.0015(6) -0.0048(6)
C4_3 0.0352(9) 0.0175(7) 0.0284(8) -0.0039(6) 0.0038(6) -0.0022(6)
C5_3 0.0283(8) 0.0205(7) 0.0269(8) -0.0018(6) 0.0052(6) 0.0029(6)
C6_3 0.0232(7) 0.0184(7) 0.0195(7) 0.0017(5) 0.0024(5) 0.0017(5)
C7_3 0.0188(7) 0.0176(7) 0.0266(7) 0.0007(6) 0.0019(6) -0.0022(5)
C8_3 0.0228(8) 0.0227(7) 0.0301(8) 0.0010(6) 0.0054(6) -0.0030(6)
C9_3 0.0224(8) 0.0219(7) 0.0347(8) 0.0025(6) -0.0034(6) -0.0020(6)
C10_3 0.0213(7) 0.0199(7) 0.0268(7) -0.0004(6) 0.0050(6) 0.0022(6)
C11_3 0.0313(8) 0.0243(8) 0.0311(8) -0.0005(6) 0.0116(7) 0.0023(6)
C12_3 0.0232(8) 0.0283(8) 0.0367(9) 0.0003(7) 0.0023(6) 0.0066(6)
C1_4 0.0092(6) 0.0183(6) 0.0216(7) 0.0008(5) 0.0007(5) -0.0004(5)
N2_4 0.0153(6) 0.0174(6) 0.0174(6) 0.0000(4) 0.0016(4) 0.0000(4)
C3_4 0.0215(7) 0.0228(7) 0.0173(7) 0.0002(5) 0.0013(5) 0.0016(6)
C4_4 0.0213(7) 0.0236(7) 0.0192(7) 0.0036(6) 0.0022(6) 0.0004(5)
C5_4 0.0162(7) 0.0181(7) 0.0219(7) 0.0036(5) 0.0022(5) 0.0012(5)
C6_4 0.0248(8) 0.0294(8) 0.0225(7) -0.0003(6) -0.0019(6) -0.0021(6)
C7_4 0.0306(8) 0.0283(8) 0.0211(7) -0.0024(6) 0.0034(6) 0.0057(6)
C8_4 0.0189(7) 0.0203(7) 0.0266(7) 0.0039(6) 0.0033(6) -0.0014(5)
C9_4 0.0174(7) 0.0223(7) 0.0271(8) 0.0050(6) 0.0011(6) 0.0024(5)
C1_5 0.0205(7) 0.0154(6) 0.0192(7) -0.0008(5) 0.0010(5) 0.0004(5)
C2_5 0.0199(7) 0.0193(7) 0.0206(7) -0.0013(5) 0.0030(5) 0.0004(5)
C3_5 0.0230(7) 0.0208(7) 0.0294(8) 0.0013(6) 0.0028(6) 0.0050(6)
C4_5 0.0315(8) 0.0173(7) 0.0350(8) 0.0031(6) 0.0054(7) 0.0027(6)
C5_5 0.0252(8) 0.0198(7) 0.0316(8) 0.0024(6) 0.0060(6) -0.0013(6)
C6_5 0.0209(7) 0.0183(7) 0.0215(7) -0.0022(5) 0.0016(5) -0.0011(5)
C7_5 0.0190(7) 0.0186(7) 0.0275(8) -0.0005(6) 0.0041(6) 0.0012(5)
C8_5 0.0228(8) 0.0236(7) 0.0360(9) -0.0016(6) 0.0099(6) 0.0027(6)
C9_5 0.0227(8) 0.0256(8) 0.0357(9) -0.0035(6) -0.0014(6) 0.0013(6)
C10_5 0.0194(7) 0.0191(7) 0.0265(7) -0.0002(6) 0.0043(6) -0.0010(5)
C11_5 0.0289(8) 0.0205(7) 0.0294(8) -0.0004(6) 0.0101(6) -0.0024(6)
C12_5 0.0219(8) 0.0297(8) 0.0350(9) -0.0034(7) 0.0035(6) -0.0051(6)
Cr1_6 0.01308(12) 0.01272(12) 0.02013(13) 0.00007(8) 0.00239(9) -0.00025(8)
C2_6 0.0195(7) 0.0177(7) 0.0273(7) -0.0001(6) 0.0054(6) 0.0031(6)
C3_6 0.0216(7) 0.0183(7) 0.0242(7) -0.0029(6) 0.0045(6) -0.0004(5)
C4_6 0.0177(7) 0.0168(7) 0.0238(7) 0.0028(5) 0.0001(5) -0.0030(5)
O5_6 0.0208(6) 0.0237(5) 0.0442(7) -0.0043(5) 0.0029(5) -0.0064(4)
O6_6 0.0399(7) 0.0213(5) 0.0301(6) 0.0058(5) 0.0007(5) 0.0071(5)
O7_6 0.0233(5) 0.0224(5) 0.0299(6) -0.0045(4) 0.0071(4) 0.0037(4)
O1_7 0.0290(6) 0.0290(6) 0.0391(6) -0.0035(5) 0.0078(5) -0.0028(5)
C2_7 0.0313(9) 0.0273(8) 0.0330(9) 0.0024(7) 0.0033(7) -0.0038(6)
C3_7 0.0319(9) 0.0271(8) 0.0372(9) 0.0039(7) 0.0090(7) 0.0027(7)
C4_7 0.0307(9) 0.0246(8) 0.0371(9) 0.0021(7) -0.0025(7) 0.0049(6)
C5_7 0.0303(9) 0.0313(9) 0.0302(8) -0.0028(7) 0.0000(7) -0.0047(6)

loop_
_atom_type_symbol
_atom_type_description
_atom_type_scat_dispersion_real
_atom_type_scat_dispersion_imag
_atom_type_scat_source
C C 0.0181 0.0091 'International Tables Vol C Tables 4.2.6.8 and 6.1.1.4'
H H 0.0000 0.0000 'International Tables Vol C Tables 4.2.6.8 and 6.1.1.4'
B B 0.0090 0.0039 'International Tables Vol C Tables 4.2.6.8 and 6.1.1.4'
N N 0.0311 0.0180 'International Tables Vol C Tables 4.2.6.8 and 6.1.1.4'
O O 0.0492 0.0322 'International Tables Vol C Tables 4.2.6.8 and 6.1.1.4'
Cr Cr -0.1635 2.4439 'International Tables Vol C Tables 4.2.6.8 and 6.1.1.4'

loop_
_exptl_crystal_face_index_h
_exptl_crystal_face_index_k
_exptl_crystal_face_index_l
_exptl_crystal_face_perp_dist
0 1 1 0.1438
0 -1 -1 0.1158
-1 -1 0 0.1299
-1 0 1 0.0581
0 0 -1 0.0292
0 0 1 0.0585
-1 1 -1 0.0962
-1 1 1 0.1173
1 -1 -1 0.1091
-1 0 -1 0.0459
1 0 1 0.0404
0 1 -1 0.1048
0 -1 0 0.1755
0 1 0 0.1706

loop_
_geom_angle_atom_site_label_1
_geom_angle_atom_site_label_2
_geom_angle_atom_site_label_3
_geom_angle
_geom_angle_site_symmetry_1
_geom_angle_site_symmetry_3
_geom_angle_publ_flag
C2_1 B1_1 C14_1 118.13(13) . . ?
C2_1 B1_1 C1_2 116.76(12) . . ?
C14_1 B1_1 C1_2 125.12(12) . . ?
C2_1 B1_1 Cr1_6 68.49(7) . . ?
C14_1 B1_1 Cr1_6 67.76(7) . . ?
C1_2 B1_1 Cr1_6 136.29(10) . . ?
C3_1 C2_1 C7_1 116.84(12) . . ?
C3_1 C2_1 B1_1 122.91(13) . . ?
C7_1 C2_1 B1_1 120.24(12) . . ?
C3_1 C2_1 Cr1_6 126.59(9) . . ?
C7_1 C2_1 Cr1_6 71.31(7) . . ?
B1_1 C2_1 Cr1_6 73.72(8) . . ?
C4_1 C3_1 C2_1 123.07(13) . . ?
C3_1 C4_1 C5_1 119.87(13) . . ?
C6_1 C5_1 C4_1 119.73(13) . . ?
C5_1 C6_1 C7_1 123.15(13) . . ?
C6_1 C7_1 C2_1 117.10(12) . . ?
C6_1 C7_1 B8_1 121.75(13) . . ?
C2_1 C7_1 B8_1 121.09(12) . . ?
C6_1 C7_1 Cr1_6 122.56(9) . . ?
C2_1 C7_1 Cr1_6 71.99(7) . . ?
B8_1 C7_1 Cr1_6 75.21(8) . . ?
C7_1 B8_1 C9_1 118.04(13) . . ?
C7_1 B8_1 C1_4 121.06(12) . . ?
C9_1 B8_1 C1_4 120.89(12) . . ?
C7_1 B8_1 Cr1_6 67.34(7) . . ?
C9_1 B8_1 Cr1_6 67.85(7) . . ?
C1_4 B8_1 Cr1_6 138.88(9) . . ?
C10_1 C9_1 C14_1 116.83(12) . . ?
C10_1 C9_1 B8_1 123.17(13) . . ?
C14_1 C9_1 B8_1 119.94(12) . . ?
C10_1 C9_1 Cr1_6 124.13(9) . . ?
C14_1 C9_1 Cr1_6 70.74(7) . . ?
B8_1 C9_1 Cr1_6 74.29(8) . . ?
C11_1 C10_1 C9_1 123.24(13) . . ?
C10_1 C11_1 C12_1 119.73(13) . . ?
C13_1 C12_1 C11_1 119.66(13) . . ?
C12_1 C13_1 C14_1 123.14(13) . . ?
C13_1 C14_1 C9_1 117.33(12) . . ?
C13_1 C14_1 B1_1 121.38(13) . . ?
C9_1 C14_1 B1_1 121.08(12) . . ?
C13_1 C14_1 Cr1_6 120.77(9) . . ?
C9_1 C14_1 Cr1_6 72.74(7) . . ?
B1_1 C14_1 Cr1_6 74.17(8) . . ?
N2_2 C1_2 C5_2 108.82(11) . . ?
N2_2 C1_2 B1_1 124.86(12) . . ?
C5_2 C1_2 B1_1 126.30(12) . . ?
C1_2 N2_2 C1_3 126.54(11) . . ?
C1_2 N2_2 C3_2 114.51(11) . . ?
C1_3 N2_2 C3_2 118.93(10) . . ?
C6_2 C3_2 C7_2 109.09(12) . . ?
C6_2 C3_2 C4_2 111.29(12) . . ?
C7_2 C3_2 C4_2 113.14(12) . . ?
C6_2 C3_2 N2_2 110.13(11) . . ?
C7_2 C3_2 N2_2 111.69(11) . . ?
C4_2 C3_2 N2_2 101.32(10) . . ?
C3_2 C4_2 C5_2 107.41(11) . . ?
C4_2 C5_2 C9_2 111.53(12) . . ?
C4_2 C5_2 C1_2 103.34(11) . . ?
C9_2 C5_2 C1_2 117.36(11) . . ?
C4_2 C5_2 C8_2 111.11(11) . . ?
C9_2 C5_2 C8_2 107.80(11) . . ?
C1_2 C5_2 C8_2 105.52(11) . . ?
C6_3 C1_3 C2_3 120.73(13) . . ?
C6_3 C1_3 N2_2 119.35(12) . . ?
C2_3 C1_3 N2_2 119.81(12) . . ?
C3_3 C2_3 C1_3 117.61(13) . . ?
C3_3 C2_3 C7_3 115.10(13) . . ?
C1_3 C2_3 C7_3 127.26(13) . . ?
C4_3 C3_3 C2_3 122.51(14) . . ?
C5_3 C4_3 C3_3 118.95(14) . . ?
C4_3 C5_3 C6_3 122.07(14) . . ?
C5_3 C6_3 C1_3 118.10(13) . . ?
C5_3 C6_3 C10_3 115.96(13) . . ?
C1_3 C6_3 C10_3 125.89(13) . . ?
C2_3 C7_3 C9_3 111.01(12) . . ?
C2_3 C7_3 C8_3 112.25(12) . . ?
C9_3 C7_3 C8_3 106.42(12) . . ?
C6_3 C10_3 C11_3 109.83(12) . . ?
C6_3 C10_3 C12_3 112.66(12) . . ?
C11_3 C10_3 C12_3 108.28(12) . . ?
N2_4 C1_4 C5_4 109.26(11) . . ?
N2_4 C1_4 B8_1 124.53(12) . . ?
C5_4 C1_4 B8_1 126.21(11) . . ?
C1_4 N2_4 C1_5 128.81(11) . . ?
C1_4 N2_4 C3_4 113.52(11) . . ?
C1_5 N2_4 C3_4 117.52(10) . . ?
C7_4 C3_4 C4_4 112.08(12) . . ?
C7_4 C3_4 C6_4 108.46(12) . . ?
C4_4 C3_4 C6_4 114.19(12) . . ?
C7_4 C3_4 N2_4 114.30(11) . . ?
C4_4 C3_4 N2_4 99.93(11) . . ?
C6_4 C3_4 N2_4 107.74(11) . . ?
C3_4 C4_4 C5_4 106.75(11) . . ?
C8_4 C5_4 C4_4 111.41(11) . . ?
C8_4 C5_4 C9_4 107.67(11) . . ?
C4_4 C5_4 C9_4 111.02(12) . . ?
C8_4 C5_4 C1_4 110.05(11) . . ?
C4_4 C5_4 C1_4 103.32(11) . . ?
C9_4 C5_4 C1_4 113.40(11) . . ?
C6_5 C1_5 C2_5 121.35(13) . . ?
C6_5 C1_5 N2_4 120.32(12) . . ?
C2_5 C1_5 N2_4 117.88(12) . . ?
C3_5 C2_5 C1_5 117.56(13) . . ?
C3_5 C2_5 C7_5 116.37(13) . . ?
C1_5 C2_5 C7_5 126.02(13) . . ?
C4_5 C3_5 C2_5 122.02(14) . . ?
C5_5 C4_5 C3_5 119.43(14) . . ?
C4_5 C5_5 C6_5 121.86(14) . . ?
C5_5 C6_5 C1_5 117.74(13) . . ?
C5_5 C6_5 C10_5 116.66(13) . . ?
C1_5 C6_5 C10_5 125.47(13) . . ?
C2_5 C7_5 C9_5 110.25(12) . . ?
C2_5 C7_5 C8_5 113.28(12) . . ?
C9_5 C7_5 C8_5 107.26(12) . . ?
C6_5 C10_5 C11_5 109.00(12) . . ?
C6_5 C10_5 C12_5 113.51(12) . . ?
C11_5 C10_5 C12_5 108.19(12) . . ?
C4_6 Cr1_6 C3_6 83.85(6) . . ?
C4_6 Cr1_6 C2_6 88.63(6) . . ?
C3_6 Cr1_6 C2_6 88.40(7) . . ?
C4_6 Cr1_6 C14_1 89.32(6) . . ?
C3_6 Cr1_6 C14_1 120.35(6) . . ?
C2_6 Cr1_6 C14_1 150.76(6) . . ?
C4_6 Cr1_6 C7_1 157.66(6) . . ?
C3_6 Cr1_6 C7_1 118.43(6) . . ?
C2_6 Cr1_6 C7_1 90.23(6) . . ?
C14_1 Cr1_6 C7_1 80.89(5) . . ?
C4_6 Cr1_6 C2_1 120.97(6) . . ?
C3_6 Cr1_6 C2_1 154.60(6) . . ?
C2_6 Cr1_6 C2_1 87.02(6) . . ?
C14_1 Cr1_6 C2_1 69.24(5) . . ?
C7_1 Cr1_6 C2_1 36.70(5) . . ?
C4_6 Cr1_6 C9_1 113.49(6) . . ?
C3_6 Cr1_6 C9_1 94.69(6) . . ?
C2_6 Cr1_6 C9_1 157.86(6) . . ?
C14_1 Cr1_6 C9_1 36.53(5) . . ?
C7_1 Cr1_6 C9_1 69.01(5) . . ?
C2_1 Cr1_6 C9_1 80.81(5) . . ?
C4_6 Cr1_6 B1_1 93.25(6) . . ?
C3_6 Cr1_6 B1_1 158.39(6) . . ?
C2_6 Cr1_6 B1_1 112.99(6) . . ?
C14_1 Cr1_6 B1_1 38.06(5) . . ?
C7_1 Cr1_6 B1_1 66.76(5) . . ?
C2_1 Cr1_6 B1_1 37.79(5) . . ?
C9_1 Cr1_6 B1_1 66.79(5) . . ?
C4_6 Cr1_6 B8_1 151.26(6) . . ?
C3_6 Cr1_6 B8_1 94.81(6) . . ?
C2_6 Cr1_6 B8_1 120.07(6) . . ?
C14_1 Cr1_6 B8_1 66.55(5) . . ?
C7_1 Cr1_6 B8_1 37.45(5) . . ?
C2_1 Cr1_6 B8_1 66.35(5) . . ?
C9_1 Cr1_6 B8_1 37.85(5) . . ?
B1_1 Cr1_6 B8_1 77.52(5) . . ?
O5_6 C2_6 Cr1_6 178.67(14) . . ?
O6_6 C3_6 Cr1_6 174.56(12) . . ?
O7_6 C4_6 Cr1_6 176.68(12) . . ?
C5_7 O1_7 C2_7 109.17(12) . . ?
O1_7 C2_7 C3_7 106.24(13) . . ?
C2_7 C3_7 C4_7 101.68(13) . . ?
C5_7 C4_7 C3_7 102.12(13) . . ?
O1_7 C5_7 C4_7 107.23(13) . . ?

loop_
_geom_bond_atom_site_label_1
_geom_bond_atom_site_label_2
_geom_bond_distance
_geom_bond_site_symmetry_2
_geom_bond_publ_flag
B1_1 C2_1 1.526(2) . ?
B1_1 C14_1 1.532(2) . ?
B1_1 C1_2 1.608(2) . ?
B1_1 Cr1_6 2.3902(15) . ?
C2_1 C3_1 1.4527(19) . ?
C2_1 C7_1 1.4559(19) . ?
C2_1 Cr1_6 2.3167(13) . ?
C3_1 C4_1 1.353(2) . ?
C4_1 C5_1 1.427(2) . ?
C5_1 C6_1 1.354(2) . ?
C6_1 C7_1 1.4482(19) . ?
C7_1 B8_1 1.521(2) . ?
C7_1 Cr1_6 2.3076(13) . ?
B8_1 C9_1 1.541(2) . ?
B8_1 C1_4 1.619(2) . ?
B8_1 Cr1_6 2.4178(15) . ?
C9_1 C10_1 1.4460(19) . ?
C9_1 C14_1 1.4500(19) . ?
C9_1 Cr1_6 2.3263(13) . ?
C10_1 C11_1 1.359(2) . ?
C11_1 C12_1 1.418(2) . ?
C12_1 C13_1 1.360(2) . ?
C13_1 C14_1 1.4413(19) . ?
C14_1 Cr1_6 2.2997(13) . ?
C1_2 N2_2 1.3136(18) . ?
C1_2 C5_2 1.5369(19) . ?
N2_2 C1_3 1.4810(17) . ?
N2_2 C3_2 1.5418(17) . ?
C3_2 C6_2 1.523(2) . ?
C3_2 C7_2 1.5228(19) . ?
C3_2 C4_2 1.5270(19) . ?
C4_2 C5_2 1.531(2) . ?
C5_2 C9_2 1.5322(19) . ?
C5_2 C8_2 1.5452(19) . ?
C1_3 C6_3 1.4170(19) . ?
C1_3 C2_3 1.419(2) . ?
C2_3 C3_3 1.394(2) . ?
C2_3 C7_3 1.5329(19) . ?
C3_3 C4_3 1.383(2) . ?
C4_3 C5_3 1.378(2) . ?
C5_3 C6_3 1.396(2) . ?
C6_3 C10_3 1.523(2) . ?
C7_3 C9_3 1.541(2) . ?
C7_3 C8_3 1.5413(19) . ?
C10_3 C11_3 1.533(2) . ?
C10_3 C12_3 1.539(2) . ?
C1_4 N2_4 1.3130(18) . ?
C1_4 C5_4 1.5423(18) . ?
N2_4 C1_5 1.4785(17) . ?
N2_4 C3_4 1.5454(17) . ?
C3_4 C7_4 1.520(2) . ?
C3_4 C4_4 1.522(2) . ?
C3_4 C6_4 1.530(2) . ?
C4_4 C5_4 1.5367(19) . ?
C5_4 C8_4 1.5365(19) . ?
C5_4 C9_4 1.5393(19) . ?
C1_5 C6_5 1.412(2) . ?
C1_5 C2_5 1.418(2) . ?
C2_5 C3_5 1.393(2) . ?
C2_5 C7_5 1.5303(19) . ?
C3_5 C4_5 1.386(2) . ?
C4_5 C5_5 1.378(2) . ?
C5_5 C6_5 1.399(2) . ?
C6_5 C10_5 1.522(2) . ?
C7_5 C9_5 1.534(2) . ?
C7_5 C8_5 1.539(2) . ?
C10_5 C11_5 1.534(2) . ?
C10_5 C12_5 1.538(2) . ?
Cr1_6 C4_6 1.8106(14) . ?
Cr1_6 C3_6 1.8142(15) . ?
Cr1_6 C2_6 1.8220(15) . ?
C2_6 O5_6 1.1690(18) . ?
C3_6 O6_6 1.1758(18) . ?
C4_6 O7_6 1.1758(18) . ?
O1_7 C5_7 1.429(2) . ?
O1_7 C2_7 1.4325(19) . ?
C2_7 C3_7 1.513(2) . ?
C3_7 C4_7 1.525(2) . ?
C4_7 C5_7 1.520(2) . ?

loop_
_geom_torsion_atom_site_label_1
_geom_torsion_atom_site_label_2
_geom_torsion_atom_site_label_3
_geom_torsion_atom_site_label_4
_geom_torsion
_geom_torsion_site_symmetry_1
_geom_torsion_site_symmetry_2
_geom_torsion_site_symmetry_3
_geom_torsion_site_symmetry_4
_geom_torsion_publ_flag
C14_1 B1_1 C2_1 C3_1 171.20(12) . . . . ?
C1_2 B1_1 C2_1 C3_1 -8.76(19) . . . . ?
Cr1_6 B1_1 C2_1 C3_1 123.41(12) . . . . ?
C14_1 B1_1 C2_1 C7_1 -8.38(18) . . . . ?
C1_2 B1_1 C2_1 C7_1 171.65(11) . . . . ?
Cr1_6 B1_1 C2_1 C7_1 -56.17(11) . . . . ?
C14_1 B1_1 C2_1 Cr1_6 47.79(11) . . . . ?
C1_2 B1_1 C2_1 Cr1_6 -132.18(11) . . . . ?
C7_1 C2_1 C3_1 C4_1 4.5(2) . . . . ?
B1_1 C2_1 C3_1 C4_1 -175.12(13) . . . . ?
Cr1_6 C2_1 C3_1 C4_1 -81.42(17) . . . . ?
C2_1 C3_1 C4_1 C5_1 -0.8(2) . . . . ?
C3_1 C4_1 C5_1 C6_1 -3.1(2) . . . . ?
C4_1 C5_1 C6_1 C7_1 3.1(2) . . . . ?
C5_1 C6_1 C7_1 C2_1 0.7(2) . . . . ?
C5_1 C6_1 C7_1 B8_1 178.03(13) . . . . ?
C5_1 C6_1 C7_1 Cr1_6 85.80(16) . . . . ?
C3_1 C2_1 C7_1 C6_1 -4.29(17) . . . . ?
B1_1 C2_1 C7_1 C6_1 175.32(12) . . . . ?
Cr1_6 C2_1 C7_1 C6_1 117.99(11) . . . . ?
C3_1 C2_1 C7_1 B8_1 178.35(12) . . . . ?
B1_1 C2_1 C7_1 B8_1 -2.04(19) . . . . ?
Cr1_6 C2_1 C7_1 B8_1 -59.36(11) . . . . ?
C3_1 C2_1 C7_1 Cr1_6 -122.28(11) . . . . ?
B1_1 C2_1 C7_1 Cr1_6 57.33(11) . . . . ?
C6_1 C7_1 B8_1 C9_1 -166.17(12) . . . . ?
C2_1 C7_1 B8_1 C9_1 11.06(18) . . . . ?
Cr1_6 C7_1 B8_1 C9_1 -46.75(11) . . . . ?
C6_1 C7_1 B8_1 C1_4 15.13(19) . . . . ?
C2_1 C7_1 B8_1 C1_4 -167.64(12) . . . . ?
Cr1_6 C7_1 B8_1 C1_4 134.54(12) . . . . ?
C6_1 C7_1 B8_1 Cr1_6 -119.42(12) . . . . ?
C2_1 C7_1 B8_1 Cr1_6 57.81(11) . . . . ?
C7_1 B8_1 C9_1 C10_1 167.35(12) . . . . ?
C1_4 B8_1 C9_1 C10_1 -13.94(19) . . . . ?
Cr1_6 B8_1 C9_1 C10_1 120.82(12) . . . . ?
C7_1 B8_1 C9_1 C14_1 -9.59(18) . . . . ?
C1_4 B8_1 C9_1 C14_1 169.12(12) . . . . ?
Cr1_6 B8_1 C9_1 C14_1 -56.12(10) . . . . ?
C7_1 B8_1 C9_1 Cr1_6 46.53(11) . . . . ?
C1_4 B8_1 C9_1 Cr1_6 -134.77(12) . . . . ?
C14_1 C9_1 C10_1 C11_1 1.41(19) . . . . ?
B8_1 C9_1 C10_1 C11_1 -175.61(13) . . . . ?
Cr1_6 C9_1 C10_1 C11_1 -82.62(16) . . . . ?
C9_1 C10_1 C11_1 C12_1 1.2(2) . . . . ?
C10_1 C11_1 C12_1 C13_1 -2.1(2) . . . . ?
C11_1 C12_1 C13_1 C14_1 0.3(2) . . . . ?
C12_1 C13_1 C14_1 C9_1 2.29(19) . . . . ?
C12_1 C13_1 C14_1 B1_1 177.15(13) . . . . ?
C12_1 C13_1 C14_1 Cr1_6 87.64(16) . . . . ?
C10_1 C9_1 C14_1 C13_1 -3.03(17) . . . . ?
B8_1 C9_1 C14_1 C13_1 174.10(12) . . . . ?
Cr1_6 C9_1 C14_1 C13_1 116.26(11) . . . . ?
C10_1 C9_1 C14_1 B1_1 -177.90(12) . . . . ?
B8_1 C9_1 C14_1 B1_1 -0.77(18) . . . . ?
Cr1_6 C9_1 C14_1 B1_1 -58.61(11) . . . . ?
C10_1 C9_1 C14_1 Cr1_6 -119.29(11) . . . . ?
B8_1 C9_1 C14_1 Cr1_6 57.84(11) . . . . ?
C2_1 B1_1 C14_1 C13_1 -164.85(12) . . . . ?
C1_2 B1_1 C14_1 C13_1 15.1(2) . . . . ?
Cr1_6 B1_1 C14_1 C13_1 -116.74(12) . . . . ?
C2_1 B1_1 C14_1 C9_1 9.81(18) . . . . ?
C1_2 B1_1 C14_1 C9_1 -170.23(12) . . . . ?
Cr1_6 B1_1 C14_1 C9_1 57.92(11) . . . . ?
C2_1 B1_1 C14_1 Cr1_6 -48.11(11) . . . . ?
C1_2 B1_1 C14_1 Cr1_6 131.85(13) . . . . ?
C2_1 B1_1 C1_2 N2_2 -95.23(16) . . . . ?
C14_1 B1_1 C1_2 N2_2 84.81(18) . . . . ?
Cr1_6 B1_1 C1_2 N2_2 178.60(11) . . . . ?
C2_1 B1_1 C1_2 C5_2 82.82(16) . . . . ?
C14_1 B1_1 C1_2 C5_2 -97.14(17) . . . . ?
Cr1_6 B1_1 C1_2 C5_2 -3.3(2) . . . . ?
C5_2 C1_2 N2_2 C1_3 170.75(12) . . . . ?
B1_1 C1_2 N2_2 C1_3 -10.9(2) . . . . ?
C5_2 C1_2 N2_2 C3_2 -10.84(15) . . . . ?
B1_1 C1_2 N2_2 C3_2 167.50(12) . . . . ?
C1_2 N2_2 C3_2 C6_2 -120.69(13) . . . . ?
C1_3 N2_2 C3_2 C6_2 57.85(15) . . . . ?
C1_2 N2_2 C3_2 C7_2 117.93(13) . . . . ?
C1_3 N2_2 C3_2 C7_2 -63.53(15) . . . . ?
C1_2 N2_2 C3_2 C4_2 -2.80(15) . . . . ?
C1_3 N2_2 C3_2 C4_2 175.74(11) . . . . ?
C6_2 C3_2 C4_2 C5_2 132.24(12) . . . . ?
C7_2 C3_2 C4_2 C5_2 -104.51(13) . . . . ?
N2_2 C3_2 C4_2 C5_2 15.20(14) . . . . ?
C3_2 C4_2 C5_2 C9_2 -148.19(12) . . . . ?
C3_2 C4_2 C5_2 C1_2 -21.22(14) . . . . ?
C3_2 C4_2 C5_2 C8_2 91.51(13) . . . . ?
N2_2 C1_2 C5_2 C4_2 19.77(14) . . . . ?
B1_1 C1_2 C5_2 C4_2 -158.54(13) . . . . ?
N2_2 C1_2 C5_2 C9_2 142.96(12) . . . . ?
B1_1 C1_2 C5_2 C9_2 -35.35(19) . . . . ?
N2_2 C1_2 C5_2 C8_2 -96.97(13) . . . . ?
B1_1 C1_2 C5_2 C8_2 84.72(15) . . . . ?
C1_2 N2_2 C1_3 C6_3 89.47(17) . . . . ?
C3_2 N2_2 C1_3 C6_3 -88.88(15) . . . . ?
C1_2 N2_2 C1_3 C2_3 -94.26(16) . . . . ?
C3_2 N2_2 C1_3 C2_3 87.39(15) . . . . ?
C6_3 C1_3 C2_3 C3_3 -0.4(2) . . . . ?
N2_2 C1_3 C2_3 C3_3 -176.62(12) . . . . ?
C6_3 C1_3 C2_3 C7_3 -178.74(13) . . . . ?
N2_2 C1_3 C2_3 C7_3 5.0(2) . . . . ?
C1_3 C2_3 C3_3 C4_3 1.5(2) . . . . ?
C7_3 C2_3 C3_3 C4_3 -179.97(14) . . . . ?
C2_3 C3_3 C4_3 C5_3 -1.0(2) . . . . ?
C3_3 C4_3 C5_3 C6_3 -0.6(2) . . . . ?
C4_3 C5_3 C6_3 C1_3 1.6(2) . . . . ?
C4_3 C5_3 C6_3 C10_3 -175.84(14) . . . . ?
C2_3 C1_3 C6_3 C5_3 -1.1(2) . . . . ?
N2_2 C1_3 C6_3 C5_3 175.14(12) . . . . ?
C2_3 C1_3 C6_3 C10_3 176.10(13) . . . . ?
N2_2 C1_3 C6_3 C10_3 -7.7(2) . . . . ?
C3_3 C2_3 C7_3 C9_3 -56.28(16) . . . . ?
C1_3 C2_3 C7_3 C9_3 122.10(15) . . . . ?
C3_3 C2_3 C7_3 C8_3 62.68(16) . . . . ?
C1_3 C2_3 C7_3 C8_3 -118.94(15) . . . . ?
C5_3 C6_3 C10_3 C11_3 60.57(16) . . . . ?
C1_3 C6_3 C10_3 C11_3 -116.68(15) . . . . ?
C5_3 C6_3 C10_3 C12_3 -60.22(17) . . . . ?
C1_3 C6_3 C10_3 C12_3 122.53(15) . . . . ?
C7_1 B8_1 C1_4 N2_4 85.87(17) . . . . ?
C9_1 B8_1 C1_4 N2_4 -92.80(16) . . . . ?
Cr1_6 B8_1 C1_4 N2_4 176.21(11) . . . . ?
C7_1 B8_1 C1_4 C5_4 -94.70(16) . . . . ?
C9_1 B8_1 C1_4 C5_4 86.63(17) . . . . ?
Cr1_6 B8_1 C1_4 C5_4 -4.4(2) . . . . ?
C5_4 C1_4 N2_4 C1_5 173.47(12) . . . . ?
B8_1 C1_4 N2_4 C1_5 -7.0(2) . . . . ?
C5_4 C1_4 N2_4 C3_4 -11.09(15) . . . . ?
B8_1 C1_4 N2_4 C3_4 168.42(12) . . . . ?
C1_4 N2_4 C3_4 C7_4 143.66(13) . . . . ?
C1_5 N2_4 C3_4 C7_4 -40.35(17) . . . . ?
C1_4 N2_4 C3_4 C4_4 23.80(14) . . . . ?
C1_5 N2_4 C3_4 C4_4 -160.21(11) . . . . ?
C1_4 N2_4 C3_4 C6_4 -95.72(14) . . . . ?
C1_5 N2_4 C3_4 C6_4 80.27(14) . . . . ?
C7_4 C3_4 C4_4 C5_4 -147.59(12) . . . . ?
C6_4 C3_4 C4_4 C5_4 88.57(14) . . . . ?
N2_4 C3_4 C4_4 C5_4 -26.13(13) . . . . ?
C3_4 C4_4 C5_4 C8_4 139.41(12) . . . . ?
C3_4 C4_4 C5_4 C9_4 -100.59(13) . . . . ?
C3_4 C4_4 C5_4 C1_4 21.30(14) . . . . ?
N2_4 C1_4 C5_4 C8_4 -125.56(12) . . . . ?
B8_1 C1_4 C5_4 C8_4 54.93(17) . . . . ?
N2_4 C1_4 C5_4 C4_4 -6.50(14) . . . . ?
B8_1 C1_4 C5_4 C4_4 173.99(12) . . . . ?
N2_4 C1_4 C5_4 C9_4 113.77(13) . . . . ?
B8_1 C1_4 C5_4 C9_4 -65.73(17) . . . . ?
C1_4 N2_4 C1_5 C6_5 84.95(18) . . . . ?
C3_4 N2_4 C1_5 C6_5 -90.33(15) . . . . ?
C1_4 N2_4 C1_5 C2_5 -102.64(16) . . . . ?
C3_4 N2_4 C1_5 C2_5 82.08(15) . . . . ?
C6_5 C1_5 C2_5 C3_5 1.2(2) . . . . ?
N2_4 C1_5 C2_5 C3_5 -171.12(12) . . . . ?
C6_5 C1_5 C2_5 C7_5 -176.28(13) . . . . ?
N2_4 C1_5 C2_5 C7_5 11.4(2) . . . . ?
C1_5 C2_5 C3_5 C4_5 0.5(2) . . . . ?
C7_5 C2_5 C3_5 C4_5 178.23(14) . . . . ?
C2_5 C3_5 C4_5 C5_5 -1.8(2) . . . . ?
C3_5 C4_5 C5_5 C6_5 1.4(2) . . . . ?
C4_5 C5_5 C6_5 C1_5 0.3(2) . . . . ?
C4_5 C5_5 C6_5 C10_5 -175.84(14) . . . . ?
C2_5 C1_5 C6_5 C5_5 -1.6(2) . . . . ?
N2_4 C1_5 C6_5 C5_5 170.57(13) . . . . ?
C2_5 C1_5 C6_5 C10_5 174.14(13) . . . . ?
N2_4 C1_5 C6_5 C10_5 -13.7(2) . . . . ?
C3_5 C2_5 C7_5 C9_5 -63.57(16) . . . . ?
C1_5 C2_5 C7_5 C9_5 113.95(16) . . . . ?
C3_5 C2_5 C7_5 C8_5 56.63(18) . . . . ?
C1_5 C2_5 C7_5 C8_5 -125.85(15) . . . . ?
C5_5 C6_5 C10_5 C11_5 61.01(17) . . . . ?
C1_5 C6_5 C10_5 C11_5 -114.75(15) . . . . ?
C5_5 C6_5 C10_5 C12_5 -59.64(18) . . . . ?
C1_5 C6_5 C10_5 C12_5 124.60(15) . . . . ?
C5_7 O1_7 C2_7 C3_7 17.94(17) . . . . ?
O1_7 C2_7 C3_7 C4_7 -33.57(17) . . . . ?
C2_7 C3_7 C4_7 C5_7 35.44(16) . . . . ?
C2_7 O1_7 C5_7 C4_7 5.51(17) . . . . ?
C3_7 C4_7 C5_7 O1_7 -26.17(17) . . . . ?
